data_1554468
loop_
_publ_author_name
'Shen, Yangyong'
'Wang, Chaorong'
'Chen, Wei'
'Cui, Sunliang'

_publ_section_title
;
 Cascade reaction involving Diels--Alder cascade: modular synthesis of
 amino \a-pyrones, indolines and anilines
;
_journal_issue 24
_journal_name_full 'Organic Chemistry Frontiers'
_journal_page_first 3574
_journal_paper_doi 10.1039/C8QO00939B
_journal_volume 5
_journal_year 2018
_chemical_formula_moiety 'C20 H19 N O4 S'
_chemical_formula_sum 'C20 H19 N O4 S'
_chemical_formula_weight 369.42
_space_group_crystal_system triclinic
_space_group_IT_number 2
_space_group_name_Hall '-P 1'
_space_group_name_H-M_alt 'P -1'
_atom_sites_solution_hydrogens geom
_atom_sites_solution_primary direct
_audit_creation_date 2018-01-04
_audit_creation_method
;
Olex2 1.2
(compiled 2017.03.28 svn.r3405 for OlexSys, GUI svn.r5381)
;
_audit_update_record
;
2018-03-12 deposited with the CCDC.
2018-11-12 downloaded from the CCDC.
;
_cell_angle_alpha 105.865(8)
_cell_angle_beta 90.612(8)
_cell_angle_gamma 93.872(8)
_cell_formula_units_Z 2
_cell_length_a 6.4452(7)
_cell_length_b 11.7323(11)
_cell_length_c 12.5163(12)
_cell_measurement_reflns_used 1480
_cell_measurement_temperature 293(2)
_cell_measurement_theta_max 29.1736
_cell_measurement_theta_min 3.3656
_cell_volume 907.90(16)
_computing_cell_refinement
;
CrysAlisPro, Agilent Technologies,
Version 1.171.35.11 (release 16-05-2011 CrysAlis171 .NET)
(compiled May 16 2011,17:55:39)
;
_computing_data_collection
;
CrysAlisPro, Agilent Technologies,
Version 1.171.35.11 (release 16-05-2011 CrysAlis171 .NET)
(compiled May 16 2011,17:55:39)
;
_computing_data_reduction
;
CrysAlisPro, Agilent Technologies,
Version 1.171.35.11 (release 16-05-2011 CrysAlis171 .NET)
(compiled May 16 2011,17:55:39)
;
_computing_molecular_graphics 'Olex2 (Dolomanov et al., 2009)'
_computing_publication_material 'Olex2 (Dolomanov et al., 2009)'
_computing_structure_refinement 'ShelXL (Sheldrick, 2015)'
_computing_structure_solution 'ShelXS (Sheldrick, 2008)'
_diffrn_ambient_temperature 293.15
_diffrn_detector_area_resol_mean 10.3592
_diffrn_measured_fraction_theta_full 0.997
_diffrn_measured_fraction_theta_max 0.997
_diffrn_measurement_details
;
#__ type_ start__ end____ width___ exp.time_
  1 omega  -56.00   33.00   1.0000    3.5000
omega____ theta____ kappa____ phi______ frames
    -       11.7808  -38.0000  120.0000 89

#__ type_ start__ end____ width___ exp.time_
  2 omega  -19.00   81.00   1.0000    3.5000
omega____ theta____ kappa____ phi______ frames
    -       11.7808   77.0000   30.0000 100

#__ type_ start__ end____ width___ exp.time_
  3 omega  -15.00   82.00   1.0000    3.5000
omega____ theta____ kappa____ phi______ frames
    -       11.7808   38.0000  -60.0000 97
;
_diffrn_measurement_device_type 'Xcalibur, Atlas, Gemini ultra'
_diffrn_measurement_method '\w scans'
_diffrn_orient_matrix_UB_11 -0.0233447000
_diffrn_orient_matrix_UB_12 -0.0263082000
_diffrn_orient_matrix_UB_13 0.0435892000
_diffrn_orient_matrix_UB_21 0.0305297000
_diffrn_orient_matrix_UB_22 0.0546412000
_diffrn_orient_matrix_UB_23 0.0396745000
_diffrn_orient_matrix_UB_31 -0.1034452000
_diffrn_orient_matrix_UB_32 0.0171391000
_diffrn_orient_matrix_UB_33 -0.0000370000
_diffrn_radiation_monochromator graphite
_diffrn_radiation_type MoK\a
_diffrn_radiation_wavelength 0.71073
_diffrn_reflns_av_R_equivalents 0.0327
_diffrn_reflns_av_unetI/netI 0.0556
_diffrn_reflns_Laue_measured_fraction_full 0.997
_diffrn_reflns_Laue_measured_fraction_max 0.997
_diffrn_reflns_limit_h_max 7
_diffrn_reflns_limit_h_min -6
_diffrn_reflns_limit_k_max 14
_diffrn_reflns_limit_k_min -10
_diffrn_reflns_limit_l_max 15
_diffrn_reflns_limit_l_min -15
_diffrn_reflns_number 5868
_diffrn_reflns_point_group_measured_fraction_full 0.997
_diffrn_reflns_point_group_measured_fraction_max 0.997
_diffrn_reflns_theta_full 25.242
_diffrn_reflns_theta_max 25.346
_diffrn_reflns_theta_min 3.372
_diffrn_source 'Enhance (Mo) X-ray Source'
_exptl_absorpt_coefficient_mu 0.203
_exptl_absorpt_correction_T_max 1.00000
_exptl_absorpt_correction_T_min 0.83932
_exptl_absorpt_correction_type multi-scan
_exptl_absorpt_process_details
;
CrysAlisPro, Agilent Technologies,
Version 1.171.35.11 (release 16-05-2011 CrysAlis171 .NET)
(compiled May 16 2011,17:55:39)
Empirical absorption correction using spherical harmonics,
 implemented in SCALE3 ABSPACK scaling algorithm.
;
_exptl_crystal_colour colourless
_exptl_crystal_colour_primary colourless
_exptl_crystal_density_diffrn 1.351
_exptl_crystal_description needle
_exptl_crystal_F_000 388
_exptl_crystal_size_max 0.49
_exptl_crystal_size_mid 0.23
_exptl_crystal_size_min 0.2
_refine_diff_density_max 0.171
_refine_diff_density_min -0.313
_refine_diff_density_rms 0.052
_refine_ls_extinction_method none
_refine_ls_goodness_of_fit_ref 1.031
_refine_ls_hydrogen_treatment constr
_refine_ls_matrix_type full
_refine_ls_number_parameters 238
_refine_ls_number_reflns 3319
_refine_ls_number_restraints 0
_refine_ls_restrained_S_all 1.031
_refine_ls_R_factor_all 0.0762
_refine_ls_R_factor_gt 0.0508
_refine_ls_shift/su_max 0.001
_refine_ls_shift/su_mean 0.000
_refine_ls_structure_factor_coef Fsqd
_refine_ls_weighting_details 'w=1/[\s^2^(Fo^2^)+(0.0597P)^2^+0.0974P] where P=(Fo^2^+2Fc^2^)/3'
_refine_ls_weighting_scheme calc
_refine_ls_wR_factor_gt 0.1158
_refine_ls_wR_factor_ref 0.1339
_reflns_Friedel_coverage 0.000
_reflns_number_gt 2365
_reflns_number_total 3319
_reflns_threshold_expression 'I > 2\s(I)'
_cod_data_source_file c8qo00939b2.cif
_cod_data_source_block 170104_syy_11_25_2
_cod_original_cell_volume 907.90(15)
_cod_database_code 1554468
_shelx_shelxl_version_number 2016/6
_chemical_oxdiff_formula 'C H N O S'
_shelx_space_group_comment
;
The symmetry employed for this shelxl refinement is uniquely defined
by the following loop, which should always be used as a source of
symmetry information in preference to the above space-group names.
They are only intended as comments.
;
_shelx_estimated_absorpt_t_max 0.960
_shelx_estimated_absorpt_t_min 0.907
_reflns_odcompleteness_completeness 99.52
_reflns_odcompleteness_iscentric 1
_reflns_odcompleteness_theta 26.32
_olex2_refinement_description
;
1. Fixed Uiso
 At 1.2 times of:
  All C(H) groups
 At 1.5 times of:
  All C(H,H,H) groups
2.a Aromatic/amide H refined with riding coordinates:
 C1(H1), C2(H2), C4(H4), C5(H5), C12(H12), C15(H15), C16(H16), C17(H17),
 C18(H18), C19(H19)
2.b Idealised Me refined as rotating group:
 C7(H7A,H7B,H7C), C8(H8A,H8B,H8C), C20(H20A,H20B,H20C)
;
_olex2_submission_special_instructions 'No special instructions were received'

loop_
_space_group_symop_operation_xyz
'x, y, z'
'-x, -y, -z'

loop_
_atom_site_label
_atom_site_type_symbol
_atom_site_fract_x
_atom_site_fract_y
_atom_site_fract_z
_atom_site_U_iso_or_equiv
_atom_site_adp_type
_atom_site_occupancy
_atom_site_site_symmetry_order
_atom_site_calc_flag
_atom_site_refinement_flags_posn
S1 S 0.22720(10) 0.27312(6) 0.83116(5) 0.0492(2) Uani 1 1 d .
O1 O 0.2504(3) 0.30327(18) 0.94931(15) 0.0714(6) Uani 1 1 d .
O2 O 0.0262(3) 0.25868(16) 0.77839(16) 0.0598(5) Uani 1 1 d .
O3 O 0.2979(2) 0.13298(13) 0.60095(13) 0.0380(4) Uani 1 1 d .
O4 O 0.2760(3) 0.14175(16) 0.42711(14) 0.0495(5) Uani 1 1 d .
N1 N 0.3300(3) 0.14409(17) 0.78669(16) 0.0419(5) Uani 1 1 d .
C1 C 0.5737(4) 0.4215(2) 0.8401(2) 0.0556(7) Uani 1 1 d .
H1 H 0.609821 0.402689 0.905040 0.067 Uiso 1 1 calc R
C2 C 0.7074(4) 0.4945(2) 0.7979(2) 0.0562(7) Uani 1 1 d .
H2 H 0.834546 0.523477 0.834322 0.067 Uiso 1 1 calc R
C3 C 0.6555(4) 0.5252(2) 0.7024(2) 0.0498(7) Uani 1 1 d .
C4 C 0.4632(4) 0.4837(2) 0.6522(2) 0.0536(7) Uani 1 1 d .
H4 H 0.422970 0.507085 0.590212 0.064 Uiso 1 1 calc R
C5 C 0.3287(4) 0.4085(2) 0.6912(2) 0.0502(7) Uani 1 1 d .
H5 H 0.201526 0.379744 0.654697 0.060 Uiso 1 1 calc R
C6 C 0.3860(4) 0.3767(2) 0.7852(2) 0.0436(6) Uani 1 1 d .
C7 C 0.8068(5) 0.5990(3) 0.6533(3) 0.0730(9) Uani 1 1 d .
H7A H 0.888899 0.547611 0.599815 0.109 Uiso 1 1 calc GR
H7B H 0.896431 0.649562 0.711272 0.109 Uiso 1 1 calc GR
H7C H 0.731474 0.646851 0.617487 0.109 Uiso 1 1 calc GR
C8 C 0.5171(5) 0.1234(3) 0.8449(2) 0.0657(8) Uani 1 1 d .
H8A H 0.633455 0.171863 0.830412 0.099 Uiso 1 1 calc GR
H8B H 0.545039 0.041149 0.819022 0.099 Uiso 1 1 calc GR
H8C H 0.494807 0.143509 0.923402 0.099 Uiso 1 1 calc GR
C9 C 0.2836(3) 0.0715(2) 0.67864(19) 0.0356(5) Uani 1 1 d .
C10 C 0.2429(3) -0.0472(2) 0.65296(19) 0.0346(5) Uani 1 1 d .
C11 C 0.2253(3) -0.1104(2) 0.53608(19) 0.0349(5) Uani 1 1 d .
C12 C 0.2349(3) -0.0487(2) 0.45954(19) 0.0374(6) Uani 1 1 d .
H12 H 0.219461 -0.090475 0.384843 0.045 Uiso 1 1 calc R
C13 C 0.2676(3) 0.0773(2) 0.4878(2) 0.0370(6) Uani 1 1 d .
C14 C 0.2119(4) -0.1082(2) 0.74213(19) 0.0377(6) Uani 1 1 d .
C15 C 0.0392(4) -0.0879(2) 0.8081(2) 0.0467(6) Uani 1 1 d .
H15 H -0.056488 -0.036484 0.796078 0.056 Uiso 1 1 calc R
C16 C 0.0080(4) -0.1434(3) 0.8912(2) 0.0577(7) Uani 1 1 d .
H16 H -0.108379 -0.129101 0.934880 0.069 Uiso 1 1 calc R
C17 C 0.1478(5) -0.2194(3) 0.9099(2) 0.0578(8) Uani 1 1 d .
H17 H 0.125427 -0.257474 0.965314 0.069 Uiso 1 1 calc R
C18 C 0.3205(5) -0.2391(3) 0.8466(2) 0.0585(8) Uani 1 1 d .
H18 H 0.417047 -0.289239 0.860268 0.070 Uiso 1 1 calc R
C19 C 0.3522(4) -0.1848(2) 0.7623(2) 0.0490(7) Uani 1 1 d .
H19 H 0.468664 -0.199849 0.718772 0.059 Uiso 1 1 calc R
C20 C 0.1945(4) -0.2434(2) 0.5004(2) 0.0501(7) Uani 1 1 d .
H20A H 0.315373 -0.276546 0.521656 0.075 Uiso 1 1 calc GR
H20B H 0.173537 -0.270364 0.421152 0.075 Uiso 1 1 calc GR
H20C H 0.074892 -0.268560 0.535496 0.075 Uiso 1 1 calc GR

loop_
_atom_site_aniso_label
_atom_site_aniso_U_11
_atom_site_aniso_U_22
_atom_site_aniso_U_33
_atom_site_aniso_U_23
_atom_site_aniso_U_13
_atom_site_aniso_U_12
S1 0.0540(4) 0.0443(4) 0.0432(4) 0.0037(3) 0.0121(3) -0.0058(3)
O1 0.0958(16) 0.0700(14) 0.0387(11) 0.0031(10) 0.0197(11) -0.0167(11)
O2 0.0410(10) 0.0574(12) 0.0749(14) 0.0083(10) 0.0113(10) 0.0014(8)
O3 0.0403(9) 0.0354(9) 0.0393(10) 0.0131(7) 0.0012(7) -0.0025(7)
O4 0.0488(10) 0.0586(12) 0.0491(11) 0.0295(9) -0.0003(8) -0.0016(8)
N1 0.0454(12) 0.0424(12) 0.0354(12) 0.0088(9) -0.0051(9) -0.0054(9)
C1 0.0663(18) 0.0496(17) 0.0485(17) 0.0131(13) -0.0073(14) -0.0100(14)
C2 0.0542(16) 0.0463(16) 0.0614(19) 0.0081(14) -0.0093(14) -0.0140(13)
C3 0.0596(17) 0.0346(14) 0.0503(17) 0.0049(12) 0.0046(14) -0.0038(12)
C4 0.0667(18) 0.0444(16) 0.0479(17) 0.0117(13) -0.0037(14) -0.0025(13)
C5 0.0507(15) 0.0438(15) 0.0520(17) 0.0086(13) -0.0052(13) -0.0067(12)
C6 0.0498(15) 0.0362(14) 0.0390(15) 0.0016(11) 0.0039(12) -0.0023(11)
C7 0.082(2) 0.0554(19) 0.080(2) 0.0208(17) 0.0076(18) -0.0194(16)
C8 0.0651(19) 0.072(2) 0.0557(19) 0.0132(16) -0.0218(15) -0.0046(15)
C9 0.0330(12) 0.0415(14) 0.0345(13) 0.0142(11) 0.0033(10) 0.0025(10)
C10 0.0315(12) 0.0373(13) 0.0363(13) 0.0122(10) 0.0026(10) 0.0018(10)
C11 0.0265(11) 0.0366(13) 0.0404(14) 0.0084(11) 0.0034(10) 0.0021(9)
C12 0.0322(12) 0.0460(15) 0.0330(13) 0.0092(11) 0.0015(10) 0.0015(10)
C13 0.0277(12) 0.0485(15) 0.0370(14) 0.0153(12) 0.0034(10) 0.0027(10)
C14 0.0426(13) 0.0340(13) 0.0357(14) 0.0097(10) 0.0012(11) -0.0038(10)
C15 0.0457(15) 0.0510(16) 0.0445(15) 0.0150(12) 0.0074(12) 0.0030(12)
C16 0.0579(17) 0.0714(19) 0.0449(16) 0.0192(14) 0.0136(14) -0.0027(15)
C17 0.072(2) 0.0655(19) 0.0400(16) 0.0238(14) 0.0033(15) -0.0064(15)
C18 0.0726(19) 0.0552(18) 0.0552(18) 0.0262(14) 0.0011(15) 0.0108(14)
C19 0.0500(15) 0.0549(17) 0.0456(16) 0.0174(13) 0.0104(13) 0.0124(13)
C20 0.0557(16) 0.0428(15) 0.0476(16) 0.0062(12) 0.0007(13) 0.0005(12)

loop_
_atom_type_symbol
_atom_type_description
_atom_type_scat_dispersion_real
_atom_type_scat_dispersion_imag
_atom_type_scat_source
C C 0.0033 0.0016 'International Tables Vol C Tables 4.2.6.8 and 6.1.1.4'
H H 0.0000 0.0000 'International Tables Vol C Tables 4.2.6.8 and 6.1.1.4'
N N 0.0061 0.0033 'International Tables Vol C Tables 4.2.6.8 and 6.1.1.4'
O O 0.0106 0.0060 'International Tables Vol C Tables 4.2.6.8 and 6.1.1.4'
S S 0.1246 0.1234 'International Tables Vol C Tables 4.2.6.8 and 6.1.1.4'

loop_
_geom_angle_atom_site_label_1
_geom_angle_atom_site_label_2
_geom_angle_atom_site_label_3
_geom_angle
O1 S1 N1 104.86(12)
O1 S1 C6 107.57(12)
O2 S1 O1 120.85(12)
O2 S1 N1 106.31(11)
O2 S1 C6 109.64(12)
N1 S1 C6 106.73(10)
C9 O3 C13 122.09(18)
C8 N1 S1 118.62(18)
C9 N1 S1 120.33(15)
C9 N1 C8 118.19(19)
C2 C1 H1 120.2
C6 C1 H1 120.2
C6 C1 C2 119.6(3)
C1 C2 H2 119.4
C3 C2 C1 121.2(3)
C3 C2 H2 119.4
C2 C3 C7 120.9(3)
C4 C3 C2 118.0(2)
C4 C3 C7 121.1(3)
C3 C4 H4 119.0
C3 C4 C5 121.9(3)
C5 C4 H4 119.0
C4 C5 H5 120.5
C6 C5 C4 119.0(3)
C6 C5 H5 120.5
C1 C6 S1 119.6(2)
C5 C6 S1 120.1(2)
C5 C6 C1 120.2(2)
C3 C7 H7A 109.5
C3 C7 H7B 109.5
C3 C7 H7C 109.5
H7A C7 H7B 109.5
H7A C7 H7C 109.5
H7B C7 H7C 109.5
N1 C8 H8A 109.5
N1 C8 H8B 109.5
N1 C8 H8C 109.5
H8A C8 H8B 109.5
H8A C8 H8C 109.5
H8B C8 H8C 109.5
O3 C9 N1 112.56(19)
C10 C9 O3 123.2(2)
C10 C9 N1 124.1(2)
C9 C10 C11 116.9(2)
C9 C10 C14 120.6(2)
C11 C10 C14 122.5(2)
C10 C11 C20 120.2(2)
C12 C11 C10 119.5(2)
C12 C11 C20 120.3(2)
C11 C12 H12 118.5
C11 C12 C13 123.0(2)
C13 C12 H12 118.5
O3 C13 C12 115.06(19)
O4 C13 O3 116.1(2)
O4 C13 C12 128.9(2)
C15 C14 C10 119.8(2)
C19 C14 C10 121.8(2)
C19 C14 C15 118.4(2)
C14 C15 H15 119.7
C16 C15 C14 120.6(2)
C16 C15 H15 119.7
C15 C16 H16 119.8
C17 C16 C15 120.3(2)
C17 C16 H16 119.8
C16 C17 H17 120.1
C18 C17 C16 119.8(2)
C18 C17 H17 120.1
C17 C18 H18 119.8
C17 C18 C19 120.3(2)
C19 C18 H18 119.8
C14 C19 C18 120.5(2)
C14 C19 H19 119.7
C18 C19 H19 119.7
C11 C20 H20A 109.5
C11 C20 H20B 109.5
C11 C20 H20C 109.5
H20A C20 H20B 109.5
H20A C20 H20C 109.5
H20B C20 H20C 109.5

loop_
_geom_bond_atom_site_label_1
_geom_bond_atom_site_label_2
_geom_bond_distance
S1 O1 1.427(2)
S1 O2 1.426(2)
S1 N1 1.650(2)
S1 C6 1.756(3)
O3 C9 1.360(2)
O3 C13 1.393(3)
O4 C13 1.209(3)
N1 C8 1.470(3)
N1 C9 1.404(3)
C1 H1 0.9300
C1 C2 1.383(4)
C1 C6 1.382(4)
C2 H2 0.9300
C2 C3 1.382(4)
C3 C4 1.380(4)
C3 C7 1.506(4)
C4 H4 0.9300
C4 C5 1.382(4)
C5 H5 0.9300
C5 C6 1.382(3)
C7 H7A 0.9600
C7 H7B 0.9600
C7 H7C 0.9600
C8 H8A 0.9600
C8 H8B 0.9600
C8 H8C 0.9600
C9 C10 1.348(3)
C10 C11 1.447(3)
C10 C14 1.489(3)
C11 C12 1.349(3)
C11 C20 1.500(3)
C12 H12 0.9300
C12 C13 1.424(3)
C14 C15 1.387(3)
C14 C19 1.384(3)
C15 H15 0.9300
C15 C16 1.380(3)
C16 H16 0.9300
C16 C17 1.371(4)
C17 H17 0.9300
C17 C18 1.369(4)
C18 H18 0.9300
C18 C19 1.384(3)
C19 H19 0.9300
C20 H20A 0.9600
C20 H20B 0.9600
C20 H20C 0.9600
